data_4343208
loop_
_publ_author_name
'Hirai, Yuichi'
'Nakanishi, Takayuki'
'Kitagawa, Yuichi'
'Fushimi, Koji'
'Seki, Tomohiro'
'Ito, Hajime'
'Fueno, Hiroyuki'
'Tanaka, Kazuyoshi'
'Satoh, Toshifumi'
'Hasegawa, Yasuchika'

_publ_section_title
;
 Luminescent Coordination Glass: Remarkable Morphological Strategy for
 Assembled Eu(III) Complexes.
;
_journal_issue 9
_journal_name_full 'Inorganic chemistry'
_journal_page_first 4364
_journal_page_last 4370
_journal_paper_doi 10.1021/acs.inorgchem.5b00145
_journal_volume 54
_journal_year 2015
_chemical_formula_moiety 'C98 H54 Eu2 F36 O16 P4'
_chemical_formula_sum 'C98 H54 Eu2 F36 O16 P4'
_chemical_formula_weight 2599.25
_space_group_IT_number 14
_symmetry_cell_setting monoclinic
_symmetry_Int_Tables_number 14
_symmetry_space_group_name_Hall '-P 2yn'
_symmetry_space_group_name_H-M 'P 1 21/n 1'
_atom_sites_solution_hydrogens geom
_atom_sites_solution_primary direct
_atom_sites_solution_secondary difmap
_cell_angle_alpha 90.0000
_cell_angle_beta 90.378(6)
_cell_angle_gamma 90.0000
_cell_formula_units_Z 2
_cell_length_a 12.5432(9)
_cell_length_b 30.3644(15)
_cell_length_c 12.9212(9)
_cell_measurement_reflns_used 34458
_cell_measurement_temperature 296
_cell_measurement_theta_max 27.49
_cell_measurement_theta_min 3.02
_cell_volume 4921.1(5)
_computing_cell_refinement 'RAPID AUTO'
_computing_data_collection 'RAPID AUTO (Rigaku, ????)'
_computing_data_reduction 'RAPID AUTO'
_computing_molecular_graphics 'CrystalStructure 4.1'
_computing_publication_material 'CrystalStructure 4.1 (Rigaku, 2013)'
_computing_structure_refinement 'SHELXL-2013 (Sheldrick, 2013)'
_computing_structure_solution 'SIR2011 (Burla, et al., 2012)'
_diffrn_ambient_temperature 296
_diffrn_detector_area_resol_mean 10.000
_diffrn_measured_fraction_theta_full 0.998
_diffrn_measured_fraction_theta_max 0.998
_diffrn_measurement_device_type 'Rigaku R-AXIS RAPID'
_diffrn_measurement_method \w
_diffrn_radiation_type 'Mo K\a'
_diffrn_radiation_wavelength 0.71075
_diffrn_reflns_av_R_equivalents 0.0853
_diffrn_reflns_limit_h_max 16
_diffrn_reflns_limit_h_min -16
_diffrn_reflns_limit_k_max 39
_diffrn_reflns_limit_k_min -39
_diffrn_reflns_limit_l_max 16
_diffrn_reflns_limit_l_min -16
_diffrn_reflns_number 48310
_diffrn_reflns_theta_full 27.48
_diffrn_reflns_theta_max 27.48
_diffrn_reflns_theta_min 3.02
_diffrn_standards_number 0
_exptl_absorpt_coefficient_mu 1.459
_exptl_absorpt_correction_T_max 0.864
_exptl_absorpt_correction_T_min 0.611
_exptl_absorpt_correction_type multi-scan
_exptl_absorpt_process_details 'ABSCOR (Rigaku, 1995)'
_exptl_crystal_colour unknown
_exptl_crystal_density_diffrn 1.754
_exptl_crystal_density_method 'not measured'
_exptl_crystal_description unknown
_exptl_crystal_F_000 2560.00
_exptl_crystal_size_max 0.100
_exptl_crystal_size_mid 0.100
_exptl_crystal_size_min 0.100
_refine_diff_density_max 0.81
_refine_diff_density_min -0.71
_refine_ls_extinction_method none
_refine_ls_goodness_of_fit_ref 1.008
_refine_ls_hydrogen_treatment constr
_refine_ls_number_parameters 759
_refine_ls_number_reflns 11256
_refine_ls_number_restraints 228
_refine_ls_R_factor_gt 0.0439
_refine_ls_shift/su_max 0.002
_refine_ls_structure_factor_coef Fsqd
_refine_ls_weighting_details 'w = 1/[\s^2^(Fo^2^)+(0.0289P)^2^+0.5786P] where P=(Fo^2^+2Fc^2^)/3'
_refine_ls_weighting_scheme calc
_refine_ls_wR_factor_ref 0.0728
_reflns_number_gt 8255
_reflns_number_total 11257
_reflns_threshold_expression F^2^>2.0\s(F^2^)
_cod_data_source_file ic5b00145_si_002.cif
_cod_data_source_block SX342
_cod_database_code 4343208

loop_
_symmetry_equiv_pos_site_id
_symmetry_equiv_pos_as_xyz
1 +X,+Y,+Z
2 1/2-X,1/2+Y,1/2-Z
3 -X,-Y,-Z
4 1/2+X,1/2-Y,1/2+Z

loop_
_atom_site_label
_atom_site_type_symbol
_atom_site_fract_x
_atom_site_fract_y
_atom_site_fract_z
_atom_site_U_iso_or_equiv
_atom_site_adp_type
_atom_site_occupancy
_atom_site_site_symmetry_multiplicity
_atom_site_site_symmetry_order
_atom_site_calc_flag
_atom_site_refinement_flags
Eu1 Eu 0.72794(2) 0.12274(2) 0.75873(2) 0.01854(5) Uani 1 4 0 d .
P1 P 0.70667(7) -0.00004(3) 0.82111(8) 0.02065(19) Uani 1 4 0 d .
P2 P 0.49065(7) 0.14711(3) 0.91807(8) 0.0224(2) Uani 1 4 0 d .
F4 F 1.08178(19) 0.18138(8) 0.6336(2) 0.0484(6) Uani 1 4 0 d .
F5 F 0.7100(3) 0.28526(8) 0.5339(2) 0.0760(10) Uani 1 4 0 d .
F6 F 0.7345(2) 0.30347(7) 0.9015(2) 0.0504(7) Uani 1 4 0 d .
F7 F 0.7240(3) 0.22290(10) 0.4639(2) 0.0725(9) Uani 1 4 0 d .
F8 F 0.7341(2) 0.24921(7) 1.0058(2) 0.0503(7) Uani 1 4 0 d .
F9 F 1.0067(2) 0.23641(8) 0.7031(3) 0.0678(9) Uani 1 4 0 d .
F10 F 0.57512(19) 0.24394(10) 0.5169(2) 0.0706(9) Uani 1 4 0 d .
F11 F 0.8724(2) 0.13191(10) 1.1118(2) 0.0694(9) Uani 1 4 0 d .
F13 F 0.87621(18) 0.26553(8) 0.9238(2) 0.0539(7) Uani 1 4 0 d .
F14 F 1.0377(2) 0.13907(10) 1.0857(2) 0.0679(9) Uani 1 4 0 d .
F42 F 0.9175(7) 0.1086(3) 0.4391(8) 0.056(2) Uani 0.515(13) 4 0 d .
F53 F 0.4121(5) 0.13666(16) 0.5190(6) 0.073(2) Uani 0.666(11) 4 0 d .
F60 F 0.9638(3) 0.07729(8) 1.0648(2) 0.0691(9) Uani 1 4 0 d .
F61 F 0.4403(8) 0.0811(3) 0.4233(4) 0.0522(17) Uani 0.666(11) 4 0 d .
F70 F 0.8634(10) 0.04289(18) 0.4161(8) 0.083(3) Uani 0.515(13) 4 0 d .
F71 F 0.7947(5) 0.0958(4) 0.3316(4) 0.062(2) Uani 0.515(13) 4 0 d .
F72 F 0.3893(4) 0.0727(3) 0.5809(4) 0.074(2) Uani 0.666(11) 4 0 d .
F73 F 1.1407(2) 0.20577(10) 0.7771(2) 0.0712(9) Uani 1 4 0 d .
O62 O 0.84002(18) 0.11167(7) 0.9059(2) 0.0245(5) Uani 1 4 0 d .
O63 O 0.89814(18) 0.15502(7) 0.7238(2) 0.0252(5) Uani 1 4 0 d .
O64 O 0.68662(18) 0.18158(7) 0.6439(2) 0.0271(6) Uani 1 4 0 d .
O65 O 0.73687(18) 0.19186(7) 0.85280(19) 0.0236(5) Uani 1 4 0 d .
O66 O 0.79360(18) 0.09441(7) 0.5979(2) 0.0255(5) Uani 1 4 0 d .
O67 O 0.57743(18) 0.10194(7) 0.6504(2) 0.0266(6) Uani 1 4 0 d .
O68 O 0.58340(17) 0.12392(7) 0.86996(19) 0.0258(5) Uani 1 4 0 d .
O69 O 0.72570(17) 0.04652(7) 0.79000(19) 0.0228(5) Uani 1 4 0 d .
C1 C 0.0557(3) 0.02469(12) 0.8486(3) 0.0279(8) Uani 1 4 0 d .
C2 C 0.4664(3) 0.20101(11) 0.8670(3) 0.0247(8) Uani 1 4 0 d .
C3 C 0.8039(3) -0.02816(11) 1.0183(3) 0.0230(8) Uani 1 4 0 d .
C6 C 0.7642(3) -0.01488(11) 0.9399(3) 0.0246(8) Uani 1 4 0 d .
C11 C 0.9243(3) 0.13010(11) 0.9368(3) 0.0253(8) Uani 1 4 0 d .
C12 C 0.4176(3) -0.04730(11) 0.9118(3) 0.0290(9) Uani 1 4 0 d .
C13 C 0.5251(3) -0.03720(11) 0.9108(3) 0.0278(8) Uani 1 4 0 d .
C15 C 0.5062(3) 0.15187(10) 1.0546(3) 0.0233(8) Uani 1 4 0 d .
C16 C 0.6088(3) 0.15983(11) 1.0929(3) 0.0284(9) Uani 1 4 0 d .
C17 C 0.2957(3) 0.09761(11) 0.8651(3) 0.0236(8) Uani 1 4 0 d .
C18 C 0.2016(3) 0.07575(11) 0.8271(3) 0.0227(8) Uani 1 4 0 d .
C19 C 0.7538(3) 0.08988(11) 0.5096(3) 0.0287(8) Uani 1 4 0 d .
C20 C 0.6981(3) 0.22245(11) 0.6456(3) 0.0265(8) Uani 1 4 0 d .
C21 C 0.9738(3) 0.16749(11) 0.7798(3) 0.0265(8) Uani 1 4 0 d .
C22 C 0.1503(3) 0.04276(10) 0.8861(3) 0.0217(7) Uani 1 4 0 d .
C23 C 0.7657(3) -0.03661(10) 0.7294(3) 0.0226(8) Uani 1 4 0 d .
C24 C 0.5677(3) -0.01282(10) 0.8307(3) 0.0237(8) Uani 1 4 0 d .
C25 C 0.1577(3) 0.08813(11) 0.7331(3) 0.0250(8) Uani 1 4 0 d .
C26 C 0.0643(3) 0.06963(12) 0.6972(3) 0.0295(8) Uani 1 4 0 d .
C27 C 0.3726(3) 0.11764(11) 0.8936(3) 0.0270(8) Uani 1 4 0 d .
C28 C 0.6235(3) 0.16512(12) 1.1979(3) 0.0345(9) Uani 1 4 0 d .
C29 C 0.7737(3) -0.02340(11) 0.6279(3) 0.0288(9) Uani 1 4 0 d .
C30 C 0.9504(3) 0.11974(12) 1.0501(3) 0.0320(9) Uani 1 4 0 d .
C31 C 0.8015(3) -0.07873(11) 0.7576(3) 0.0299(9) Uani 1 4 0 d .
C32 C 0.7404(3) 0.23127(11) 0.8272(3) 0.0232(8) Uani 1 4 0 d .
C33 C 0.4205(3) 0.14941(11) 1.1226(3) 0.0278(8) Uani 1 4 0 d .
C35 C 0.0135(3) 0.03817(12) 0.7547(3) 0.0324(9) Uani 1 4 0 d .
C36 C 0.3529(3) -0.03365(11) 0.8320(3) 0.0303(9) Uani 1 4 0 d .
C37 C 0.4372(3) 0.15419(12) 1.2271(3) 0.0327(9) Uani 1 4 0 d .
C38 C 0.5674(3) 0.09581(11) 0.5562(3) 0.0287(9) Uani 1 4 0 d .
C39 C 0.8425(3) -0.10653(12) 0.6833(3) 0.0331(9) Uani 1 4 0 d .
C40 C 0.5017(3) 0.00188(13) 0.7517(3) 0.0344(9) Uani 1 4 0 d .
C41 C 0.3945(3) -0.00897(13) 0.7530(4) 0.0368(10) Uani 1 4 0 d .
C43 C 0.7706(3) 0.26257(11) 0.9149(3) 0.0315(9) Uani 1 4 0 d .
C44 C 0.4627(3) 0.27953(13) 0.8882(4) 0.0423(11) Uani 1 4 0 d .
C45 C 0.6766(3) 0.24422(13) 0.5399(4) 0.0348(10) Uani 1 4 0 d .
C46 C 0.4510(3) 0.09383(14) 0.5191(3) 0.0469(11) Uani 1 4 0 d .
C47 C 0.9922(3) 0.15772(11) 0.8827(3) 0.0280(8) Uani 1 4 0 d .
C48 C 0.4368(3) 0.20599(14) 0.7641(4) 0.0385(10) Uani 1 4 0 d .
C49 C 0.6463(3) 0.09061(13) 0.4823(3) 0.0348(9) Uani 1 4 0 d .
C50 C 0.8152(3) -0.05145(13) 0.5540(3) 0.0333(9) Uani 1 4 0 d .
C51 C 0.8480(3) -0.09311(12) 0.5820(3) 0.0343(9) Uani 1 4 0 d .
C52 C 0.8356(3) 0.08237(13) 0.4252(3) 0.0429(10) Uani 1 4 0 d .
C54 C 0.4327(3) 0.28424(14) 0.7876(4) 0.0439(11) Uani 1 4 0 d .
C55 C 0.7243(3) 0.24910(11) 0.7293(3) 0.0281(9) Uani 1 4 0 d .
C56 C 0.4789(3) 0.23773(12) 0.9290(3) 0.0348(9) Uani 1 4 0 d .
C57 C 0.5386(3) 0.16257(12) 1.2649(3) 0.0358(9) Uani 1 4 0 d .
C58 C 1.0521(3) 0.19805(13) 0.7240(4) 0.0369(10) Uani 1 4 0 d .
C59 C 0.4194(3) 0.24808(15) 0.7246(4) 0.0472(12) Uani 1 4 0 d .
H1 H 0.02053 0.00334 0.88711 0.0335 Uiso 1 4 0 calc R
H12 H 0.38925 -0.06332 0.96642 0.0348 Uiso 1 4 0 calc R
H13 H 0.5691 -0.04688 0.96437 0.0333 Uiso 1 4 0 calc R
H16 H 0.66635 0.16154 1.04815 0.0341 Uiso 1 4 0 calc R
H25 H 0.19181 0.10934 0.69337 0.0300 Uiso 1 4 0 calc R
H26 H 0.03568 0.0785 0.63397 0.0354 Uiso 1 4 0 calc R
H28 H 0.69153 0.17048 1.22392 0.0414 Uiso 1 4 0 calc R
H29 H 0.75103 0.00463 0.6088 0.0345 Uiso 1 4 0 calc R
H31 H 0.7975 -0.08791 0.8261 0.0359 Uiso 1 4 0 calc R
H33 H 0.352 0.14453 1.09718 0.0333 Uiso 1 4 0 calc R
H35 H -0.04973 0.0258 0.73041 0.0389 Uiso 1 4 0 calc R
H36 H 0.28099 -0.0411 0.83147 0.0363 Uiso 1 4 0 calc R
H37 H 0.38031 0.1518 1.27248 0.0392 Uiso 1 4 0 calc R
H39 H 0.8666 -0.13441 0.70188 0.0397 Uiso 1 4 0 calc R
H40 H 0.52906 0.01887 0.69819 0.0413 Uiso 1 4 0 calc R
H41 H 0.35013 0.00061 0.69967 0.0442 Uiso 1 4 0 calc R
H44 H 0.47235 0.30425 0.92963 0.0508 Uiso 1 4 0 calc R
H47 H 1.05103 0.16985 0.91625 0.0336 Uiso 1 4 0 calc R
H48 H 0.42864 0.18143 0.72183 0.0462 Uiso 1 4 0 calc R
H49 H 0.62692 0.08755 0.41303 0.0418 Uiso 1 4 0 calc R
H50 H 0.8209 -0.04221 0.48563 0.0399 Uiso 1 4 0 calc R
H51 H 0.87392 -0.11226 0.53192 0.0411 Uiso 1 4 0 calc R
H54 H 0.42093 0.31229 0.76099 0.0527 Uiso 1 4 0 calc R
H55 H 0.73129 0.27931 0.71965 0.0338 Uiso 1 4 0 calc R
H56 H 0.49813 0.23446 0.99821 0.0418 Uiso 1 4 0 calc R
H57 H 0.54953 0.16649 1.33552 0.0429 Uiso 1 4 0 calc R
H59 H 0.39892 0.25173 0.65585 0.0566 Uiso 1 4 0 calc R
F53B F 0.4223(10) 0.0499(3) 0.5399(11) 0.074(3) Uani 0.334(11) 4 0 d .
F61B F 0.3836(7) 0.1168(5) 0.5718(10) 0.081(3) Uani 0.334(11) 4 0 d .
F72B F 0.4292(16) 0.0972(4) 0.4195(6) 0.050(3) Uani 0.334(11) 4 0 d .
F42B F 0.9090(6) 0.0500(2) 0.4583(7) 0.052(2) Uani 0.485(13) 4 0 d .
F70B F 0.8021(6) 0.0652(5) 0.3374(6) 0.088(3) Uani 0.485(13) 4 0 d .
F71B F 0.8962(8) 0.1158(2) 0.4059(10) 0.056(2) Uani 0.485(13) 4 0 d .

loop_
_atom_site_aniso_label
_atom_site_aniso_U_11
_atom_site_aniso_U_22
_atom_site_aniso_U_33
_atom_site_aniso_U_12
_atom_site_aniso_U_13
_atom_site_aniso_U_23
Eu1 0.01923(8) 0.01805(8) 0.01832(9) -0.00124(8) -0.00236(6) -0.00003(8)
P1 0.0213(4) 0.0202(4) 0.0205(5) -0.0006(4) -0.0028(4) -0.0008(4)
P2 0.0209(4) 0.0248(5) 0.0214(6) -0.0035(4) -0.0008(4) 0.0004(4)
F4 0.0485(14) 0.0491(14) 0.0478(18) -0.0091(12) 0.0158(13) 0.0073(13)
F5 0.126(3) 0.0447(15) 0.057(2) -0.0292(16) -0.0381(19) 0.0281(14)
F6 0.0718(17) 0.0224(11) 0.0567(19) 0.0097(11) -0.0144(14) -0.0097(11)
F7 0.096(2) 0.082(2) 0.0390(19) 0.0241(17) 0.0165(17) 0.0229(16)
F8 0.0801(18) 0.0383(13) 0.0326(16) -0.0149(13) 0.0015(14) -0.0086(11)
F9 0.0646(17) 0.0288(13) 0.110(3) -0.0046(12) 0.0229(18) 0.0139(14)
F10 0.0400(15) 0.119(2) 0.052(2) -0.0049(15) -0.0184(14) 0.0412(18)
F11 0.0606(17) 0.119(3) 0.0283(16) 0.0292(17) -0.0059(14) -0.0144(16)
F13 0.0340(13) 0.0609(16) 0.067(2) -0.0036(11) -0.0141(13) -0.0236(14)
F14 0.0605(17) 0.095(2) 0.0480(19) -0.0272(15) -0.0370(15) 0.0163(16)
F42 0.034(3) 0.098(5) 0.036(5) -0.021(4) 0.005(3) 0.003(4)
F53 0.048(3) 0.078(3) 0.094(5) 0.016(2) -0.031(3) -0.003(3)
F60 0.130(3) 0.0367(14) 0.0404(18) 0.0123(15) -0.0330(18) 0.0057(12)
F61 0.040(3) 0.082(4) 0.034(3) -0.015(3) -0.023(2) 0.011(2)
F70 0.135(8) 0.047(3) 0.068(7) 0.015(4) 0.055(5) -0.009(3)
F71 0.056(3) 0.109(6) 0.020(3) 0.007(4) 0.010(2) 0.002(3)
F72 0.025(3) 0.153(6) 0.045(3) -0.032(3) -0.008(2) 0.042(4)
F73 0.0444(15) 0.110(2) 0.059(2) -0.0466(15) -0.0112(14) 0.0114(17)
O62 0.0283(13) 0.0195(12) 0.0256(15) -0.0019(10) -0.0080(11) 0.0001(10)
O63 0.0249(13) 0.0259(12) 0.0249(16) -0.0027(10) -0.0022(11) -0.0032(11)
O64 0.0306(14) 0.0236(13) 0.0269(16) -0.0017(11) -0.0079(11) 0.0026(11)
O65 0.0290(13) 0.0175(12) 0.0244(15) -0.0002(10) -0.0018(11) 0.0012(10)
O66 0.0277(13) 0.0268(13) 0.0218(16) -0.0046(10) -0.0017(11) -0.0017(11)
O67 0.0257(13) 0.0316(13) 0.0223(16) -0.0029(10) -0.0061(11) 0.0007(11)
O68 0.0240(12) 0.0249(12) 0.0285(15) 0.0007(11) 0.0022(10) -0.0009(12)
O69 0.0253(12) 0.0189(11) 0.0242(16) -0.0005(10) -0.0039(11) 0.0002(10)
C1 0.0228(18) 0.033(2) 0.028(2) -0.0042(15) -0.0006(16) 0.0014(16)
C2 0.0190(17) 0.0282(19) 0.027(2) -0.0005(14) -0.0003(15) 0.0050(16)
C3 0.0190(17) 0.0258(18) 0.024(2) -0.0019(14) 0.0023(16) -0.0033(15)
C6 0.0245(18) 0.0246(18) 0.025(2) -0.0012(15) -0.0002(16) -0.0038(15)
C11 0.0293(19) 0.0233(18) 0.023(2) 0.0054(15) -0.0058(16) -0.0051(15)
C12 0.027(2) 0.0240(18) 0.036(3) 0.0015(15) 0.0083(18) 0.0010(16)
C13 0.0294(19) 0.0231(18) 0.031(2) 0.0042(15) -0.0007(17) 0.0017(16)
C15 0.0274(19) 0.0219(17) 0.021(2) 0.0009(14) -0.0008(16) 0.0024(14)
C16 0.0283(19) 0.0280(19) 0.029(2) 0.0007(15) 0.0004(17) 0.0038(16)
C17 0.0235(18) 0.0282(18) 0.019(2) 0.0012(15) -0.0008(15) -0.0011(15)
C18 0.0180(17) 0.0275(18) 0.023(2) 0.0027(14) 0.0006(15) -0.0039(15)
C19 0.035(2) 0.0282(19) 0.023(2) -0.0076(16) -0.0012(18) 0.0005(16)
C20 0.0202(18) 0.032(2) 0.027(2) 0.0002(15) -0.0043(16) 0.0081(16)
C21 0.0256(19) 0.0242(18) 0.030(2) 0.0016(15) -0.0004(17) -0.0062(16)
C22 0.0202(17) 0.0227(17) 0.022(2) 0.0036(14) -0.0030(15) -0.0024(14)
C23 0.0201(16) 0.0230(16) 0.025(2) -0.0047(15) -0.0032(15) -0.0031(15)
C24 0.0228(17) 0.0210(17) 0.028(2) 0.0013(14) 0.0018(16) -0.0004(15)
C25 0.0207(17) 0.0313(19) 0.023(2) 0.0014(15) 0.0018(15) 0.0036(15)
C26 0.029(2) 0.040(2) 0.020(2) 0.0062(17) -0.0037(17) -0.0021(17)
C27 0.0222(17) 0.032(2) 0.027(2) -0.0043(16) -0.0007(15) -0.0002(16)
C28 0.040(2) 0.033(2) 0.030(3) -0.0051(17) -0.0135(19) 0.0003(17)
C29 0.030(2) 0.0258(19) 0.031(3) 0.0016(16) -0.0026(17) -0.0013(16)
C30 0.035(2) 0.030(2) 0.031(2) 0.0001(18) -0.0119(17) -0.0056(18)
C31 0.029(2) 0.0272(19) 0.033(3) 0.0016(16) 0.0013(17) 0.0017(16)
C32 0.0171(17) 0.0243(18) 0.028(2) 0.0025(14) -0.0042(15) -0.0004(15)
C33 0.0283(19) 0.0305(19) 0.025(2) 0.0040(15) -0.0004(16) 0.0018(16)
C35 0.0208(18) 0.042(2) 0.035(3) -0.0020(17) -0.0042(17) -0.0069(18)
C36 0.0210(18) 0.0284(19) 0.041(3) -0.0018(15) -0.0019(17) -0.0072(17)
C37 0.035(2) 0.035(2) 0.029(3) 0.0005(17) 0.0060(18) 0.0023(17)
C38 0.030(2) 0.0289(19) 0.027(2) -0.0084(16) -0.0123(17) 0.0038(16)
C39 0.035(2) 0.0263(18) 0.038(3) 0.0056(16) 0.0010(19) -0.0041(17)
C40 0.028(2) 0.045(2) 0.031(3) -0.0036(17) -0.0015(18) 0.0053(19)
C41 0.028(2) 0.049(2) 0.034(3) -0.0013(18) -0.0084(18) 0.006(2)
C43 0.033(2) 0.0241(19) 0.038(3) -0.0002(16) 0.0006(19) 0.0025(17)
C44 0.044(2) 0.031(2) 0.053(3) 0.0079(18) -0.000(2) 0.006(2)
C45 0.034(2) 0.033(2) 0.037(3) -0.0024(18) -0.0050(19) 0.0089(19)
C46 0.032(2) 0.075(3) 0.033(3) -0.008(2) -0.011(2) 0.006(2)
C47 0.0232(18) 0.0268(19) 0.034(3) -0.0034(15) -0.0065(17) -0.0075(16)
C48 0.037(2) 0.046(2) 0.033(3) -0.0031(19) -0.005(2) 0.008(2)
C49 0.031(2) 0.050(2) 0.023(2) -0.0096(18) -0.0085(18) -0.0050(18)
C50 0.031(2) 0.045(2) 0.024(2) -0.0040(18) 0.0027(18) -0.0008(18)
C51 0.030(2) 0.037(2) 0.036(3) 0.0002(17) 0.0015(18) -0.0137(18)
C52 0.043(2) 0.059(3) 0.026(2) -0.014(2) 0.001(2) -0.008(2)
C54 0.040(2) 0.040(2) 0.052(3) 0.0039(19) 0.002(2) 0.018(2)
C55 0.0312(19) 0.0217(18) 0.031(3) 0.0010(15) -0.0065(18) 0.0068(15)
C56 0.034(2) 0.034(2) 0.036(3) 0.0030(17) -0.0011(19) 0.0070(18)
C57 0.055(3) 0.033(2) 0.020(2) 0.0003(19) -0.002(2) 0.0032(17)
C58 0.027(2) 0.033(2) 0.050(3) -0.0055(17) 0.004(2) 0.000(2)
C59 0.043(2) 0.065(3) 0.033(3) -0.002(2) -0.006(2) 0.019(2)
F53B 0.045(6) 0.112(6) 0.065(7) -0.044(5) -0.030(5) 0.052(5)
F61B 0.028(4) 0.155(8) 0.061(7) -0.003(6) -0.009(4) -0.010(7)
F72B 0.039(6) 0.076(7) 0.036(5) -0.016(6) -0.017(4) 0.029(4)
F42B 0.062(4) 0.051(3) 0.045(5) 0.012(3) 0.021(3) -0.013(3)
F70B 0.049(4) 0.170(9) 0.046(4) -0.007(5) 0.004(3) -0.061(5)
F71B 0.063(5) 0.049(3) 0.058(7) -0.000(3) 0.026(4) 0.020(3)

loop_
_atom_type_symbol
_atom_type_description
_atom_type_scat_dispersion_real
_atom_type_scat_dispersion_imag
_atom_type_scat_source
C C 0.0033 0.0016
;
International Tables for Crystallography
(1992, Vol. C, Tables 4.2.6.8 and 6.1.1.4)
;
H H 0.0000 0.0000
;
International Tables for Crystallography
(1992, Vol. C, Table 6.1.1.4)
;
Eu Eu -0.1578 3.6682
;
International Tables for Crystallography
(1992, Vol. C, Tables 4.2.6.8 and 6.1.1.4)
;
F F 0.0171 0.0103
;
International Tables for Crystallography
(1992, Vol. C, Tables 4.2.6.8 and 6.1.1.4)
;
O O 0.0106 0.0060
;
International Tables for Crystallography
(1992, Vol. C, Tables 4.2.6.8 and 6.1.1.4)
;
P P 0.1023 0.0942
;
International Tables for Crystallography
(1992, Vol. C, Tables 4.2.6.8 and 6.1.1.4)
;

loop_
_geom_angle_atom_site_label_1
_geom_angle_atom_site_label_2
_geom_angle_atom_site_label_3
_geom_angle
_geom_angle_publ_flag
_geom_angle_site_symmetry_1
_geom_angle_site_symmetry_3
O62 Eu1 O63 71.70(8) yes . .
O62 Eu1 O64 136.86(8) yes . .
O62 Eu1 O65 72.37(8) yes . .
O62 Eu1 O66 115.90(8) yes . .
O62 Eu1 O67 151.28(8) yes . .
O62 Eu1 O68 88.12(8) yes . .
O62 Eu1 O69 74.41(8) yes . .
O63 Eu1 O64 76.45(8) yes . .
O63 Eu1 O65 72.68(8) yes . .
O63 Eu1 O66 70.85(8) yes . .
O63 Eu1 O67 133.54(9) yes . .
O63 Eu1 O68 144.23(8) yes . .
O63 Eu1 O69 116.57(8) yes . .
O64 Eu1 O65 70.85(8) yes . .
O64 Eu1 O66 78.66(8) yes . .
O64 Eu1 O67 70.72(8) yes . .
O64 Eu1 O68 101.94(8) yes . .
O64 Eu1 O69 147.64(8) yes . .
O65 Eu1 O66 136.76(8) yes . .
O65 Eu1 O67 123.17(8) yes . .
O65 Eu1 O68 73.16(8) yes . .
O65 Eu1 O69 140.00(8) yes . .
O66 Eu1 O67 71.17(8) yes . .
O66 Eu1 O68 144.64(8) yes . .
O66 Eu1 O69 78.49(8) yes . .
O67 Eu1 O68 75.72(8) yes . .
O67 Eu1 O69 80.37(8) yes . .
O68 Eu1 O69 84.17(8) yes . .
O69 P1 C6 114.51(15) yes . .
O69 P1 C23 110.04(15) yes . .
O69 P1 C24 112.47(14) yes . .
C6 P1 C23 104.54(17) yes . .
C6 P1 C24 106.22(17) yes . .
C23 P1 C24 108.60(16) yes . .
O68 P2 C2 114.01(15) yes . .
O68 P2 C15 111.65(15) yes . .
O68 P2 C27 109.97(15) yes . .
C2 P2 C15 107.98(16) yes . .
C2 P2 C27 104.99(16) yes . .
C15 P2 C27 107.87(17) yes . .
Eu1 O62 C11 132.9(2) yes . .
Eu1 O63 C21 133.6(2) yes . .
Eu1 O64 C20 135.3(2) yes . .
Eu1 O65 C32 134.5(2) yes . .
Eu1 O66 C19 133.8(2) yes . .
Eu1 O67 C38 132.9(2) yes . .
Eu1 O68 P2 151.14(14) yes . .
Eu1 O69 P1 169.57(14) yes . .
C22 C1 C35 120.6(3) yes . .
P2 C2 C48 119.8(3) yes . .
P2 C2 C56 120.4(3) yes . .
C48 C2 C56 119.8(3) yes . .
C6 C3 C22 178.0(4) yes . 3_657
P1 C6 C3 175.1(3) yes . .
O62 C11 C30 112.7(3) yes . .
O62 C11 C47 128.7(3) yes . .
C30 C11 C47 118.6(3) yes . .
C13 C12 C36 119.9(4) yes . .
C12 C13 C24 120.5(3) yes . .
P2 C15 C16 117.4(3) yes . .
P2 C15 C33 122.7(3) yes . .
C16 C15 C33 119.9(3) yes . .
C15 C16 C28 119.1(4) yes . .
C18 C17 C27 176.6(4) yes . .
C17 C18 C22 121.1(3) yes . .
C17 C18 C25 119.8(3) yes . .
C22 C18 C25 119.1(3) yes . .
O66 C19 C49 127.7(4) yes . .
O66 C19 C52 113.8(3) yes . .
C49 C19 C52 118.5(4) yes . .
O64 C20 C45 113.0(3) yes . .
O64 C20 C55 128.3(4) yes . .
C45 C20 C55 118.7(3) yes . .
O63 C21 C47 127.9(3) yes . .
O63 C21 C58 113.5(3) yes . .
C47 C21 C58 118.6(3) yes . .
C1 C22 C3 121.0(3) yes . 3_657
C1 C22 C18 118.7(3) yes . .
C3 C22 C18 120.2(3) yes 3_657 .
P1 C23 C29 118.9(2) yes . .
P1 C23 C31 121.8(3) yes . .
C29 C23 C31 119.2(3) yes . .
P1 C24 C13 123.3(3) yes . .
P1 C24 C40 117.2(3) yes . .
C13 C24 C40 119.5(3) yes . .
C18 C25 C26 121.2(3) yes . .
C25 C26 C35 120.0(4) yes . .
P2 C27 C17 172.4(3) yes . .
C16 C28 C57 120.9(4) yes . .
C23 C29 C50 120.6(3) yes . .
F11 C30 F14 106.3(3) yes . .
F11 C30 F60 106.4(3) yes . .
F11 C30 C11 111.4(3) yes . .
F14 C30 F60 106.3(3) yes . .
F14 C30 C11 114.4(3) yes . .
F60 C30 C11 111.5(3) yes . .
C23 C31 C39 119.8(4) yes . .
O65 C32 C43 114.3(3) yes . .
O65 C32 C55 127.8(3) yes . .
C43 C32 C55 117.9(3) yes . .
C15 C33 C37 120.0(3) yes . .
C1 C35 C26 120.4(3) yes . .
C12 C36 C41 119.9(3) yes . .
C33 C37 C57 120.1(4) yes . .
O67 C38 C46 113.8(3) yes . .
O67 C38 C49 128.7(3) yes . .
C46 C38 C49 117.5(4) yes . .
C31 C39 C51 120.2(3) yes . .
C24 C40 C41 119.4(4) yes . .
C36 C41 C40 120.9(4) yes . .
F6 C43 F8 106.3(3) yes . .
F6 C43 F13 106.6(3) yes . .
F6 C43 C32 113.7(3) yes . .
F8 C43 F13 107.0(3) yes . .
F8 C43 C32 112.5(3) yes . .
F13 C43 C32 110.4(3) yes . .
C54 C44 C56 119.9(4) yes . .
F5 C45 F7 105.9(3) yes . .
F5 C45 F10 107.6(3) yes . .
F5 C45 C20 113.9(3) yes . .
F7 C45 F10 105.7(4) yes . .
F7 C45 C20 111.8(3) yes . .
F10 C45 C20 111.4(3) yes . .
F53 C46 F61 104.0(6) yes . .
F53 C46 F72 104.8(5) yes . .
F53 C46 C38 107.3(4) yes . .
F61 C46 F72 112.5(6) yes . .
F61 C46 C38 113.6(5) yes . .
F72 C46 C38 113.6(4) yes . .
C38 C46 F53B 102.8(6) yes . .
C38 C46 F61B 116.0(6) yes . .
C38 C46 F72B 119.5(9) yes . .
F53B C46 F61B 104.0(9) yes . .
F53B C46 F72B 102.0(9) yes . .
F61B C46 F72B 109.9(10) yes . .
C11 C47 C21 121.1(3) yes . .
C2 C48 C59 119.5(4) yes . .
C19 C49 C38 121.3(4) yes . .
C29 C50 C51 119.8(4) yes . .
C39 C51 C50 120.4(4) yes . .
F42 C52 F70 112.0(8) yes . .
F42 C52 F71 103.2(6) yes . .
F42 C52 C19 110.1(5) yes . .
F70 C52 F71 107.6(7) yes . .
F70 C52 C19 113.6(6) yes . .
F71 C52 C19 109.8(4) yes . .
C19 C52 F42B 109.3(5) yes . .
C19 C52 F70B 117.8(4) yes . .
C19 C52 F71B 114.9(6) yes . .
F42B C52 F70B 101.0(7) yes . .
F42B C52 F71B 102.8(6) yes . .
F70B C52 F71B 109.2(8) yes . .
C44 C54 C59 120.9(4) yes . .
C20 C55 C32 120.9(3) yes . .
C2 C56 C44 120.1(4) yes . .
C28 C57 C37 120.0(4) yes . .
F4 C58 F9 106.2(4) yes . .
F4 C58 F73 106.5(3) yes . .
F4 C58 C21 111.5(3) yes . .
F9 C58 F73 108.0(3) yes . .
F9 C58 C21 110.6(3) yes . .
F73 C58 C21 113.7(4) yes . .
C48 C59 C54 119.8(4) yes . .
C22 C1 H1 119.671 no . .
C35 C1 H1 119.686 no . .
C13 C12 H12 120.066 no . .
C36 C12 H12 120.061 no . .
C12 C13 H13 119.756 no . .
C24 C13 H13 119.744 no . .
C15 C16 H16 120.453 no . .
C28 C16 H16 120.435 no . .
C18 C25 H25 119.392 no . .
C26 C25 H25 119.387 no . .
C25 C26 H26 120.003 no . .
C35 C26 H26 120.022 no . .
C16 C28 H28 119.580 no . .
C57 C28 H28 119.566 no . .
C23 C29 H29 119.719 no . .
C50 C29 H29 119.720 no . .
C23 C31 H31 120.110 no . .
C39 C31 H31 120.089 no . .
C15 C33 H33 119.996 no . .
C37 C33 H33 119.980 no . .
C1 C35 H35 119.815 no . .
C26 C35 H35 119.821 no . .
C12 C36 H36 120.081 no . .
C41 C36 H36 120.068 no . .
C33 C37 H37 119.959 no . .
C57 C37 H37 119.961 no . .
C31 C39 H39 119.925 no . .
C51 C39 H39 119.910 no . .
C24 C40 H40 120.316 no . .
C41 C40 H40 120.314 no . .
C36 C41 H41 119.555 no . .
C40 C41 H41 119.544 no . .
C54 C44 H44 120.054 no . .
C56 C44 H44 120.024 no . .
C11 C47 H47 119.432 no . .
C21 C47 H47 119.449 no . .
C2 C48 H48 120.266 no . .
C59 C48 H48 120.259 no . .
C19 C49 H49 119.324 no . .
C38 C49 H49 119.341 no . .
C29 C50 H50 120.104 no . .
C51 C50 H50 120.089 no . .
C39 C51 H51 119.803 no . .
C50 C51 H51 119.801 no . .
C44 C54 H54 119.538 no . .
C59 C54 H54 119.550 no . .
C20 C55 H55 119.527 no . .
C32 C55 H55 119.535 no . .
C2 C56 H56 119.954 no . .
C44 C56 H56 119.956 no . .
C28 C57 H57 119.976 no . .
C37 C57 H57 119.983 no . .
C48 C59 H59 120.084 no . .
C54 C59 H59 120.117 no . .

loop_
_geom_bond_atom_site_label_1
_geom_bond_atom_site_label_2
_geom_bond_distance
_geom_bond_publ_flag
_geom_bond_site_symmetry_2
Eu1 O62 2.381(2) yes .
Eu1 O63 2.395(2) yes .
Eu1 O64 2.378(2) yes .
Eu1 O65 2.428(2) yes .
Eu1 O66 2.400(3) yes .
Eu1 O67 2.427(2) yes .
Eu1 O68 2.321(2) yes .
Eu1 O69 2.350(2) yes .
P1 O69 1.489(2) yes .
P1 C6 1.751(4) yes .
P1 C23 1.788(4) yes .
P1 C24 1.790(3) yes .
P2 O68 1.498(2) yes .
P2 C2 1.790(4) yes .
P2 C15 1.780(4) yes .
P2 C27 1.757(3) yes .
F4 C58 1.329(5) yes .
F5 C45 1.317(5) yes .
F6 C43 1.333(4) yes .
F7 C45 1.321(5) yes .
F8 C43 1.327(5) yes .
F9 C58 1.323(5) yes .
F10 C45 1.305(5) yes .
F11 C30 1.320(5) yes .
F13 C43 1.332(4) yes .
F14 C30 1.322(5) yes .
F42 C52 1.311(10) yes .
F53 C46 1.389(7) yes .
F60 C30 1.314(4) yes .
F61 C46 1.303(7) yes .
F70 C52 1.254(8) yes .
F71 C52 1.373(8) yes .
F72 C46 1.287(8) yes .
F73 C58 1.324(5) yes .
O62 C11 1.259(4) yes .
O63 C21 1.248(4) yes .
O64 C20 1.250(4) yes .
O65 C32 1.242(4) yes .
O66 C19 1.249(5) yes .
O67 C38 1.236(5) yes .
C1 C22 1.391(5) yes .
C1 C35 1.383(6) yes .
C2 C48 1.386(6) yes .
C2 C56 1.381(5) yes .
C3 C6 1.196(5) yes .
C3 C22 1.429(5) yes 3_657
C11 C30 1.530(5) yes .
C11 C47 1.388(5) yes .
C12 C13 1.383(5) yes .
C12 C36 1.372(6) yes .
C13 C24 1.382(5) yes .
C15 C16 1.396(5) yes .
C15 C33 1.395(5) yes .
C16 C28 1.377(6) yes .
C17 C18 1.438(5) yes .
C17 C27 1.197(5) yes .
C18 C22 1.417(5) yes .
C18 C25 1.382(5) yes .
C19 C49 1.392(5) yes .
C19 C52 1.519(6) yes .
C20 C45 1.539(6) yes .
C20 C55 1.388(5) yes .
C21 C47 1.380(6) yes .
C21 C58 1.534(5) yes .
C23 C29 1.375(6) yes .
C23 C31 1.403(5) yes .
C24 C40 1.385(5) yes .
C25 C26 1.377(5) yes .
C26 C35 1.370(5) yes .
C28 C57 1.379(6) yes .
C29 C50 1.384(5) yes .
C31 C39 1.381(6) yes .
C32 C43 1.525(5) yes .
C32 C55 1.389(5) yes .
C33 C37 1.372(6) yes .
C36 C41 1.372(6) yes .
C37 C57 1.383(6) yes .
C38 C46 1.535(5) yes .
C38 C49 1.389(6) yes .
C39 C51 1.373(6) yes .
C40 C41 1.384(5) yes .
C44 C54 1.357(7) yes .
C44 C56 1.389(6) yes .
C46 F53B 1.408(11) yes .
C46 F61B 1.294(13) yes .
C46 F72B 1.318(9) yes .
C48 C59 1.393(6) yes .
C50 C51 1.378(5) yes .
C52 F42B 1.410(8) yes .
C52 F70B 1.315(10) yes .
C52 F71B 1.295(9) yes .
C54 C59 1.376(6) yes .
C1 H1 0.930 no .
C12 H12 0.930 no .
C13 H13 0.930 no .
C16 H16 0.930 no .
C25 H25 0.930 no .
C26 H26 0.930 no .
C28 H28 0.930 no .
C29 H29 0.930 no .
C31 H31 0.930 no .
C33 H33 0.930 no .
C35 H35 0.930 no .
C36 H36 0.930 no .
C37 H37 0.930 no .
C39 H39 0.930 no .
C40 H40 0.930 no .
C41 H41 0.930 no .
C44 H44 0.930 no .
C47 H47 0.930 no .
C48 H48 0.930 no .
C49 H49 0.930 no .
C50 H50 0.930 no .
C51 H51 0.930 no .
C54 H54 0.930 no .
C55 H55 0.930 no .
C56 H56 0.930 no .
C57 H57 0.930 no .
C59 H59 0.930 no .

loop_
_geom_contact_atom_site_label_1
_geom_contact_atom_site_label_2
_geom_contact_distance
_geom_contact_publ_flag
_geom_contact_site_symmetry_2
P2 O65 3.483(2) no .
F4 O63 2.709(3) no .
F4 C47 3.490(5) no .
F5 O64 3.467(3) no .
F5 C55 2.758(5) no .
F6 O65 3.447(3) no .
F6 C44 3.490(5) no .
F6 C55 2.774(4) no .
F7 O64 2.686(4) no .
F7 C55 3.520(5) no .
F8 O65 2.635(3) no .
F8 C16 3.336(4) no .
F8 C55 3.575(5) no .
F8 C56 3.364(5) no .
F9 F13 3.414(4) no .
F9 O63 2.835(3) no .
F9 C47 3.336(5) no .
F9 C55 3.581(4) no .
F10 O64 2.864(4) no .
F10 C55 3.316(5) no .
F10 C59 3.332(5) no .
F11 O62 2.758(4) no .
F11 C16 3.421(4) no .
F11 C28 3.471(5) no .
F11 C47 3.420(5) no .
F13 O65 2.980(3) no .
F13 C55 3.183(5) no .
F14 O62 3.487(4) no .
F14 C47 2.740(5) no .
F42 O66 2.618(10) no .
F42 C49 3.494(10) no .
F53 O67 2.872(7) no .
F53 C49 3.290(7) no .
F60 O62 2.770(4) no .
F60 C1 3.302(4) no 3_657
F60 C47 3.412(5) no .
F61 O67 3.450(7) no .
F61 C49 2.705(10) no .
F70 O66 2.959(10) no .
F70 C29 3.584(10) no .
F70 C49 3.205(12) no .
F70 C50 3.429(9) no .
F71 O66 3.441(6) no .
F71 C49 2.707(7) no .
F72 O67 2.671(6) no .
F72 C25 3.551(6) no .
F72 C40 3.382(8) no .
F72 C41 3.331(9) no .
F72 C49 3.516(6) no .
F73 O63 3.476(3) no .
F73 C47 2.738(5) no .
O62 C21 2.895(4) no .
O63 C11 2.872(5) no .
O63 C20 3.387(4) no .
O63 C32 3.331(4) no .
O63 C55 3.594(4) no .
O64 C19 3.390(4) no .
O64 C32 2.884(4) no .
O64 C38 3.206(4) no .
O64 C48 3.584(5) no .
O64 C49 3.498(5) no .
O65 C2 3.409(4) no .
O65 C11 3.192(4) no .
O65 C20 2.872(5) no .
O65 C21 3.211(4) no .
O65 C47 3.386(4) no .
O66 C38 2.885(4) no .
O66 F42B 2.683(8) no .
O66 F70B 3.483(9) no .
O66 F71B 2.876(12) no .
O67 C19 2.896(5) no .
O67 C40 3.444(5) no .
O67 F53B 2.878(13) no .
O67 F61B 2.667(10) no .
O67 F72B 3.508(12) no .
O68 C16 3.095(5) no .
O68 C48 3.380(5) no .
O69 C29 3.045(4) no .
O69 C40 3.156(4) no .
C1 C6 3.546(5) no 3_657
C1 C25 2.757(5) no .
C2 C32 3.597(5) no .
C2 C54 2.759(6) no .
C3 C17 2.881(5) no 3_657
C3 C36 3.344(5) no 3_657
C6 C12 3.536(5) no 3_657
C6 C13 3.095(5) no .
C6 C18 3.557(5) no 3_657
C6 C31 3.089(5) no .
C12 C13 3.512(5) no 3_657
C12 C15 3.343(5) no 3_657
C12 C16 3.433(5) no 3_657
C12 C40 2.766(6) no .
C13 C13 3.292(5) no 3_657
C13 C15 3.533(5) no 3_657
C13 C33 3.502(5) no 3_657
C13 C41 2.744(6) no .
C15 C56 3.089(5) no .
C15 C57 2.763(6) no .
C16 C37 2.777(6) no .
C16 C56 3.562(5) no .
C18 C35 2.778(5) no .
C21 C32 3.567(5) no .
C22 C26 2.785(5) no .
C22 C27 3.599(5) no .
C22 C36 3.515(5) no .
C23 C40 3.526(5) no .
C23 C51 2.768(5) no .
C24 C36 2.768(5) no .
C25 C27 3.507(5) no .
C27 C33 3.167(5) no .
C27 C48 3.265(6) no .
C28 C33 2.760(5) no .
C29 C39 2.761(5) no .
C29 F42B 3.565(9) no .
C31 C50 2.764(6) no .
C32 C56 3.547(5) no .
C40 F53B 3.251(14) no .
C41 F53B 3.303(14) no .
C44 C48 2.766(6) no .
C49 F53B 3.163(13) no .
C49 F61B 3.589(11) no .
C49 F72B 2.844(19) no .
C49 F42B 3.534(9) no .
C49 F70B 2.822(9) no .
C49 F71B 3.381(11) no .
C50 F42B 3.526(8) no .
C56 C59 2.757(6) no .
F4 F6 3.598(4) no 4_554
F4 F8 3.296(3) no 4_554
F4 C25 3.250(4) no 1_655
F4 C26 3.499(4) no 1_655
F5 F14 3.228(4) no 4_454
F5 F73 3.435(4) no 4_454
F5 C33 3.490(5) no 4_554
F6 F4 3.598(4) no 4_455
F6 F53 3.244(7) no 4_555
F6 C39 3.097(4) no 2_656
F6 C51 3.314(4) no 2_656
F7 F73 3.402(4) no 4_454
F7 C44 3.157(5) no 4_554
F7 C54 3.488(6) no 4_554
F7 C56 3.446(5) no 4_554
F8 F4 3.296(3) no 4_455
F9 C28 3.330(4) no 4_554
F9 C37 3.449(4) no 4_554
F9 C57 3.194(4) no 4_554
F10 F13 2.777(3) no 4_454
F10 F73 3.556(4) no 4_454
F11 F71 3.202(7) no 1_556
F11 C54 3.492(5) no 4_555
F13 F10 2.777(3) no 4_555
F13 F53 3.245(6) no 4_555
F14 F5 3.228(4) no 4_555
F14 C31 3.388(5) no 3_757
F14 C39 3.477(5) no 3_757
F42 C39 3.410(10) no 3_756
F42 C44 3.507(11) no 4_554
F42 C51 2.993(10) no 3_756
F53 F6 3.244(7) no 4_454
F53 F13 3.245(6) no 4_454
F60 C1 3.424(5) no 1_655
F60 C3 3.451(5) no 3_757
F60 C22 3.460(5) no 1_655
F61 C23 3.511(9) no 3_656
F61 C29 3.270(9) no 3_656
F61 C37 3.370(7) no 1_554
F61 C40 3.466(8) no 3_656
F61 C50 3.343(10) no 3_656
F61 C57 3.444(8) no 1_554
F71 F11 3.202(7) no 1_554
F71 C28 3.462(9) no 1_554
F71 C36 3.376(9) no 3_656
F72 C50 3.158(7) no 3_656
F73 F5 3.435(4) no 4_555
F73 F7 3.402(4) no 4_555
F73 F10 3.556(4) no 4_555
O63 C26 3.345(4) no 1_655
C1 F60 3.424(5) no 1_455
C3 F60 3.451(5) no 3_757
C21 C25 3.392(5) no 1_655
C21 C26 3.357(5) no 1_655
C22 F60 3.460(5) no 1_455
C23 F61 3.511(9) no 3_656
C25 F4 3.250(4) no 1_455
C25 C21 3.392(5) no 1_455
C25 C47 3.544(5) no 1_455
C25 C58 3.592(5) no 1_455
C26 F4 3.499(4) no 1_455
C26 O63 3.345(4) no 1_455
C26 C21 3.357(5) no 1_455
C28 F9 3.330(4) no 4_455
C28 F71 3.462(9) no 1_556
C29 F61 3.270(9) no 3_656
C29 F53B 3.365(14) no 3_656
C29 F72B 3.442(17) no 3_656
C31 F14 3.388(5) no 3_757
C33 F5 3.490(5) no 4_455
C36 F71 3.376(9) no 3_656
C36 F70B 3.071(9) no 3_656
C37 F9 3.449(4) no 4_455
C37 F61 3.370(7) no 1_556
C37 F72B 3.032(10) no 1_556
C39 F6 3.097(4) no 2_646
C39 F14 3.477(5) no 3_757
C39 F42 3.410(10) no 3_756
C39 F71B 3.492(11) no 3_756
C40 F61 3.466(8) no 3_656
C41 F70B 3.214(11) no 3_656
C44 F7 3.157(5) no 4_455
C44 F42 3.507(11) no 4_455
C44 F71B 3.293(8) no 4_455
C47 C25 3.544(5) no 1_655
C50 F61 3.343(10) no 3_656
C50 F72 3.158(7) no 3_656
C50 F53B 3.209(13) no 3_656
C50 F61B 3.570(13) no 3_656
C50 F72B 3.384(19) no 3_656
C50 F42B 3.464(9) no 3_756
C51 F6 3.314(4) no 2_646
C51 F42 2.993(10) no 3_756
C51 F61B 3.582(11) no 3_656
C51 F72B 3.48(2) no 3_656
C51 F42B 3.360(9) no 3_756
C51 F71B 3.285(11) no 3_756
C54 F7 3.488(6) no 4_455
C54 F11 3.492(5) no 4_454
C54 F71B 3.429(9) no 4_455
C56 F7 3.446(5) no 4_455
C57 F9 3.194(4) no 4_455
C57 F61 3.444(8) no 1_556
C57 F72B 3.139(14) no 1_556
C58 C25 3.592(5) no 1_655
F53B C29 3.365(14) no 3_656
F53B C50 3.209(13) no 3_656
F61B C50 3.570(13) no 3_656
F61B C51 3.582(11) no 3_656
F72B C29 3.442(17) no 3_656
F72B C37 3.032(10) no 1_554
F72B C50 3.384(19) no 3_656
F72B C51 3.48(2) no 3_656
F72B C57 3.139(14) no 1_554
F42B C50 3.464(9) no 3_756
F42B C51 3.360(9) no 3_756
F70B C36 3.071(9) no 3_656
F70B C41 3.214(11) no 3_656
F71B C39 3.492(11) no 3_756
F71B C44 3.293(8) no 4_554
F71B C51 3.285(11) no 3_756
F71B C54 3.429(9) no 4_554
P1 H12 3.5678 no 3_657
P1 H13 2.9102 no .
P1 H29 2.8063 no .
P1 H31 2.9017 no .
P1 H40 2.7872 no .
P2 H12 3.3076 no 3_657
P2 H13 3.4852 no 3_657
P2 H16 2.7973 no .
P2 H33 2.9051 no .
P2 H48 2.8451 no .
P2 H56 2.8486 no .
F5 H55 2.4204 no .
F6 H44 3.3107 no .
F6 H55 2.4623 no .
F8 H16 2.8486 no .
F8 H56 2.9947 no .
F9 H47 3.4581 no .
F10 H55 3.4336 no .
F10 H59 2.8668 no .
F11 H16 2.8525 no .
F11 H28 2.9426 no .
F11 H36 3.4438 no 3_657
F11 H47 3.5790 no .
F13 H55 3.2210 no .
F14 H47 2.3872 no .
F53 H48 2.9590 no .
F53 H49 3.3769 no .
F60 H1 2.5332 no 3_657
F60 H36 3.5337 no 3_657
F60 H47 3.5788 no .
F61 H49 2.3537 no .
F70 H29 3.0950 no .
F70 H49 3.2613 no .
F70 H50 2.7881 no .
F71 H49 2.3723 no .
F72 H25 3.0884 no .
F72 H40 2.8292 no .
F72 H41 2.7200 no .
F73 H47 2.3910 no .
O62 H16 3.2356 no .
O62 H47 3.1842 no .
O63 H47 3.1627 no .
O64 H48 3.3954 no .
O64 H55 3.1736 no .
O65 H16 2.8339 no .
O65 H55 3.1645 no .
O66 H29 2.7817 no .
O66 H49 3.1705 no .
O67 H40 2.6678 no .
O67 H48 3.1912 no .
O67 H49 3.1634 no .
O68 H12 2.8220 no 3_657
O68 H16 2.7671 no .
O68 H48 3.2299 no .
O69 H12 3.5078 no 3_657
O69 H29 2.6852 no .
O69 H40 2.8561 no .
C1 H26 3.2275 no .
C1 H36 3.4689 no .
C2 H44 3.2384 no .
C2 H59 3.2404 no .
C3 H1 2.6219 no 3_657
C3 H13 3.0752 no .
C3 H31 3.0766 no .
C3 H36 3.0578 no 3_657
C6 H1 3.5111 no 3_657
C6 H12 3.2927 no 3_657
C6 H13 2.6545 no .
C6 H31 2.6947 no .
C6 H36 3.4585 no 3_657
C12 H13 3.2807 no 3_657
C12 H41 3.2115 no .
C13 H13 3.2470 no 3_657
C13 H36 3.2251 no .
C13 H40 3.2324 no .
C15 H12 3.0044 no 3_657
C15 H13 3.3337 no 3_657
C15 H28 3.2309 no .
C15 H37 3.2369 no .
C15 H56 2.6134 no .
C16 H12 3.0293 no 3_657
C16 H33 3.2546 no .
C16 H56 2.9216 no .
C16 H57 3.2326 no .
C17 H13 3.1709 no 3_657
C17 H25 2.5905 no .
C17 H33 3.3900 no .
C17 H48 3.5677 no .
C18 H1 3.2584 no .
C18 H26 3.2396 no .
C18 H41 3.3805 no .
C19 H29 2.8886 no .
C22 H25 3.2527 no .
C22 H35 3.2468 no .
C22 H36 3.1123 no .
C23 H39 3.2484 no .
C23 H40 3.4346 no .
C23 H50 3.2334 no .
C24 H12 3.2388 no .
C24 H12 3.5337 no 3_657
C24 H41 3.2286 no .
C25 H35 3.2169 no .
C26 H1 3.2235 no .
C27 H13 2.9157 no 3_657
C27 H25 3.4384 no .
C27 H33 2.7682 no .
C27 H48 3.0318 no .
C28 H37 3.2301 no .
C29 H31 3.2364 no .
C29 H40 3.4533 no .
C29 H51 3.2279 no .
C30 H47 2.6318 no .
C31 H29 3.2382 no .
C31 H33 3.3567 no 3_657
C31 H37 3.2031 no 3_657
C31 H51 3.2246 no .
C33 H13 3.3129 no 3_657
C33 H16 3.2573 no .
C33 H31 3.3805 no 3_657
C33 H56 3.1973 no .
C33 H57 3.2242 no .
C35 H25 3.2132 no .
C36 H13 3.2216 no .
C36 H40 3.2350 no .
C37 H28 3.2284 no .
C38 H40 3.0110 no .
C39 H37 3.1702 no 3_657
C39 H50 3.2250 no .
C40 H13 3.2294 no .
C40 H36 3.2352 no .
C41 H12 3.2146 no .
C43 H55 2.6168 no .
C44 H59 3.2140 no .
C45 H55 2.6417 no .
C46 H40 3.3858 no .
C46 H49 2.6122 no .
C48 H54 3.2341 no .
C48 H56 3.2336 no .
C49 H29 3.3447 no .
C50 H39 3.2244 no .
C51 H29 3.2268 no .
C51 H31 3.2254 no .
C52 H29 3.5151 no .
C52 H49 2.6254 no .
C54 H48 3.2358 no .
C54 H56 3.2144 no .
C56 H48 3.2347 no .
C56 H54 3.2165 no .
C57 H16 3.2356 no .
C57 H33 3.2257 no .
C58 H47 2.6278 no .
C59 H44 3.2162 no .
H1 H35 2.3060 no .
H12 H13 2.3108 no .
H12 H13 3.5019 no 3_657
H12 H16 3.0683 no 3_657
H12 H36 2.3040 no .
H13 H13 3.4611 no 3_657
H13 H33 3.2271 no 3_657
H16 H28 2.3070 no .
H16 H56 3.1230 no .
H25 H26 2.2981 no .
H25 F61B 2.8908 no .
H26 H35 2.2976 no .
H28 H57 2.3022 no .
H29 H40 3.0521 no .
H29 H50 2.3113 no .
H29 F42B 3.1087 no .
H31 H33 2.7348 no 3_657
H31 H37 3.2129 no 3_657
H31 H39 2.3107 no .
H33 H37 2.3010 no .
H33 H56 3.5331 no .
H36 H41 2.2969 no .
H37 H39 3.1613 no 3_657
H37 H57 2.3119 no .
H39 H51 2.2992 no .
H40 H41 2.3120 no .
H40 F53B 2.6130 no .
H41 F53B 2.7103 no .
H44 H54 2.2815 no .
H44 H56 2.3188 no .
H48 H59 2.3277 no .
H48 F61B 2.8123 no .
H49 F53B 3.2616 no .
H49 F72B 2.4996 no .
H49 F70B 2.5042 no .
H49 F71B 3.4874 no .
H50 H51 2.3063 no .
H50 F42B 3.0332 no .
H54 H59 2.3018 no .
P1 H35 3.3723 no 1_655
F4 H25 2.6967 no 1_655
F4 H26 3.1770 no 1_655
F4 H44 2.9953 no 4_554
F4 H51 3.0501 no 3_756
F4 H56 3.2660 no 4_554
F5 H33 2.8923 no 4_554
F5 H47 2.8471 no 4_454
F6 H37 2.8303 no 4_554
F6 H39 2.6325 no 2_656
F6 H51 3.0252 no 2_656
F7 H28 3.5070 no 1_554
F7 H44 3.2557 no 4_554
F7 H57 3.2290 no 1_554
F8 H59 2.8248 no 4_555
F9 H56 2.7928 no 4_554
F9 H57 3.4491 no 4_554
F10 H47 2.9374 no 4_454
F10 H57 3.3337 no 1_554
F11 H54 2.6346 no 4_555
F11 H59 3.5938 no 4_555
F13 H37 3.1826 no 4_554
F13 H57 3.2127 no 4_554
F13 H59 3.0551 no 4_555
F14 H31 2.8205 no 3_757
F14 H39 2.9922 no 3_757
F14 H54 3.0825 no 4_555
F42 H26 3.0540 no 1_655
F42 H39 3.3659 no 3_756
F42 H44 2.7372 no 4_554
F42 H51 2.6430 no 3_756
F42 H54 3.3267 no 4_554
F53 H37 3.2398 no 1_554
F53 H57 3.0760 no 1_554
F60 H1 3.2926 no 1_655
F60 H31 3.3165 no 3_757
F61 H29 3.5634 no 3_656
F61 H37 2.9919 no 1_554
F61 H40 3.4408 no 3_656
F61 H57 3.1472 no 1_554
F70 H41 3.3322 no 3_656
F71 H28 2.9553 no 1_554
F71 H36 2.8401 no 3_656
F71 H41 3.4661 no 3_656
F71 H54 3.3399 no 4_554
F72 H50 2.9189 no 3_656
F73 H25 3.1879 no 1_655
O63 H26 3.1222 no 1_655
O66 H26 3.1068 no 1_655
O66 H35 3.3303 no 1_655
O69 H35 2.9920 no 1_655
C3 H1 3.3516 no 1_655
C6 H1 3.3367 no 1_655
C21 H25 3.4469 no 1_655
C21 H26 3.3869 no 1_655
C23 H35 2.9916 no 1_655
C25 H50 3.1645 no 3_656
C25 H51 3.5217 no 3_656
C26 H50 2.8973 no 3_656
C26 H51 3.3275 no 3_656
C29 H35 2.9754 no 1_655
C30 H54 3.4404 no 4_555
C33 H55 3.4537 no 4_455
C36 H49 3.5746 no 3_656
C37 H55 3.2796 no 4_455
C38 H57 3.5749 no 1_554
C41 H49 3.2189 no 3_656
C43 H37 3.4746 no 4_554
C43 H59 3.5226 no 4_555
C44 H39 3.5778 no 2_656
C45 H47 3.4364 no 4_454
C46 H57 3.4729 no 1_554
C49 H57 3.2166 no 1_554
C50 H26 3.1832 no 3_656
C51 H26 3.1883 no 3_656
C54 H28 3.4183 no 4_454
C54 H39 3.5290 no 2_656
C57 H49 3.1708 no 1_556
C58 H25 3.2392 no 1_655
H1 F60 3.2926 no 1_455
H1 C3 3.3516 no 1_455
H1 C6 3.3367 no 1_455
H1 H1 2.9727 no 3_557
H25 F4 2.6967 no 1_455
H25 F73 3.1879 no 1_455
H25 C21 3.4469 no 1_455
H25 C58 3.2392 no 1_455
H25 H50 3.0863 no 3_656
H25 H51 3.0216 no 3_656
H26 F4 3.1770 no 1_455
H26 F42 3.0540 no 1_455
H26 O63 3.1222 no 1_455
H26 O66 3.1068 no 1_455
H26 C21 3.3869 no 1_455
H26 C50 3.1832 no 3_656
H26 C51 3.1883 no 3_656
H26 H50 2.6221 no 3_656
H26 H51 2.6388 no 3_656
H26 F42B 2.8943 no 1_455
H28 F7 3.5070 no 1_556
H28 F71 2.9553 no 1_556
H28 C54 3.4183 no 4_555
H28 H54 2.9605 no 4_555
H29 F61 3.5634 no 3_656
H29 H35 3.0127 no 1_655
H29 F53B 3.3326 no 3_656
H31 F14 2.8205 no 3_757
H31 F60 3.3165 no 3_757
H33 F5 2.8923 no 4_455
H33 H55 3.1900 no 4_455
H35 P1 3.3723 no 1_455
H35 O66 3.3303 no 1_455
H35 O69 2.9920 no 1_455
H35 C23 2.9916 no 1_455
H35 C29 2.9754 no 1_455
H35 H29 3.0127 no 1_455
H36 F71 2.8401 no 3_656
H36 F70B 2.5203 no 3_656
H37 F6 2.8303 no 4_455
H37 F13 3.1826 no 4_455
H37 F53 3.2398 no 1_556
H37 F61 2.9919 no 1_556
H37 C43 3.4746 no 4_455
H37 H55 2.8842 no 4_455
H37 F72B 2.5920 no 1_556
H39 F6 2.6325 no 2_646
H39 F14 2.9922 no 3_757
H39 F42 3.3659 no 3_756
H39 C44 3.5778 no 2_646
H39 C54 3.5290 no 2_646
H39 H44 3.2377 no 2_646
H39 H54 3.1520 no 2_646
H39 H55 3.0685 no 2_646
H39 F71B 3.3410 no 3_756
H40 F61 3.4408 no 3_656
H41 F70 3.3322 no 3_656
H41 F71 3.4661 no 3_656
H41 H49 3.0618 no 3_656
H41 H50 3.4442 no 3_656
H41 F70B 2.8036 no 3_656
H44 F4 2.9953 no 4_455
H44 F7 3.2557 no 4_455
H44 F42 2.7372 no 4_455
H44 H39 3.2377 no 2_656
H44 H51 3.2217 no 2_656
H44 F71B 2.6244 no 4_455
H47 F5 2.8471 no 4_555
H47 F10 2.9374 no 4_555
H47 C45 3.4364 no 4_555
H49 C36 3.5746 no 3_656
H49 C41 3.2189 no 3_656
H49 C57 3.1708 no 1_554
H49 H41 3.0618 no 3_656
H49 H57 2.7709 no 1_554
H50 F72 2.9189 no 3_656
H50 C25 3.1645 no 3_656
H50 C26 2.8973 no 3_656
H50 H25 3.0863 no 3_656
H50 H26 2.6221 no 3_656
H50 H41 3.4442 no 3_656
H50 F53B 3.0749 no 3_656
H50 F61B 3.4987 no 3_656
H50 F42B 3.4678 no 3_756
H51 F4 3.0501 no 3_756
H51 F6 3.0252 no 2_646
H51 F42 2.6430 no 3_756
H51 C25 3.5217 no 3_656
H51 C26 3.3275 no 3_656
H51 H25 3.0216 no 3_656
H51 H26 2.6388 no 3_656
H51 H44 3.2217 no 2_646
H51 F61B 3.4918 no 3_656
H51 F42B 3.3154 no 3_756
H51 F71B 2.9897 no 3_756
H54 F11 2.6346 no 4_454
H54 F14 3.0825 no 4_454
H54 F42 3.3267 no 4_455
H54 F71 3.3399 no 4_455
H54 C30 3.4404 no 4_454
H54 H28 2.9605 no 4_454
H54 H39 3.1520 no 2_656
H54 F71B 2.8934 no 4_455
H55 C33 3.4537 no 4_554
H55 C37 3.2796 no 4_554
H55 H33 3.1900 no 4_554
H55 H37 2.8842 no 4_554
H55 H39 3.0685 no 2_656
H56 F4 3.2660 no 4_455
H56 F9 2.7928 no 4_455
H57 F7 3.2290 no 1_556
H57 F9 3.4491 no 4_455
H57 F10 3.3337 no 1_556
H57 F13 3.2127 no 4_455
H57 F53 3.0760 no 1_556
H57 F61 3.1472 no 1_556
H57 C38 3.5749 no 1_556
H57 C46 3.4729 no 1_556
H57 C49 3.2166 no 1_556
H57 H49 2.7709 no 1_556
H57 F72B 2.8118 no 1_556
H59 F8 2.8248 no 4_454
H59 F11 3.5938 no 4_454
H59 F13 3.0551 no 4_454
H59 C43 3.5226 no 4_454
F53B H29 3.3326 no 3_656
F53B H50 3.0749 no 3_656
F61B H50 3.4987 no 3_656
F61B H51 3.4918 no 3_656
F72B H37 2.5920 no 1_554
F72B H57 2.8118 no 1_554
F42B H26 2.8943 no 1_655
F42B H50 3.4678 no 3_756
F42B H51 3.3154 no 3_756
F70B H36 2.5203 no 3_656
F70B H41 2.8036 no 3_656
F71B H39 3.3410 no 3_756
F71B H44 2.6244 no 4_554
F71B H51 2.9897 no 3_756
F71B H54 2.8934 no 4_554

loop_
_geom_torsion_atom_site_label_1
_geom_torsion_atom_site_label_2
_geom_torsion_atom_site_label_3
_geom_torsion_atom_site_label_4
_geom_torsion
_geom_torsion_publ_flag
_geom_torsion_site_symmetry_4
O62 Eu1 O63 C21 -19.95(18) no .
O63 Eu1 O62 C11 19.35(19) no .
O62 Eu1 O64 C20 -17.1(3) no .
O64 Eu1 O62 C11 -25.1(3) no .
O62 Eu1 O65 C32 142.5(2) no .
O65 Eu1 O62 C11 -57.71(19) no .
O62 Eu1 O66 C19 171.06(17) no .
O66 Eu1 O62 C11 76.3(2) no .
O62 Eu1 O67 C38 -129.38(19) no .
O67 Eu1 O62 C11 174.36(15) no .
O62 Eu1 O68 P2 117.1(3) no .
O68 Eu1 O62 C11 -130.6(2) no .
O69 Eu1 O62 C11 144.9(2) no .
O63 Eu1 O64 C20 -60.2(2) no .
O64 Eu1 O63 C21 130.5(2) no .
O63 Eu1 O65 C32 66.7(2) no .
O65 Eu1 O63 C21 56.70(19) no .
O63 Eu1 O66 C19 -131.5(2) no .
O66 Eu1 O63 C21 -147.0(2) no .
O63 Eu1 O67 C38 17.0(2) no .
O67 Eu1 O63 C21 176.31(15) no .
O63 Eu1 O68 P2 62.8(3) no .
O68 Eu1 O63 C21 38.8(3) no .
O69 Eu1 O63 C21 -81.1(2) no .
O64 Eu1 O65 C32 -14.54(19) no .
O65 Eu1 O64 C20 15.8(2) no .
O64 Eu1 O66 C19 -52.06(19) no .
O66 Eu1 O64 C20 -133.0(2) no .
O64 Eu1 O67 C38 64.59(19) no .
O67 Eu1 O64 C20 153.1(2) no .
O64 Eu1 O68 P2 -20.6(3) no .
O68 Eu1 O64 C20 83.1(2) no .
O69 Eu1 O64 C20 -178.88(16) no .
O65 Eu1 O66 C19 -97.5(2) no .
O66 Eu1 O65 C32 33.2(3) no .
O65 Eu1 O67 C38 114.53(18) no .
O67 Eu1 O65 C32 -64.4(2) no .
O65 Eu1 O68 P2 45.0(3) no .
O68 Eu1 O65 C32 -124.1(2) no .
O69 Eu1 O65 C32 177.67(16) no .
O66 Eu1 O67 C38 -19.63(18) no .
O67 Eu1 O66 C19 21.24(18) no .
O66 Eu1 O68 P2 -107.8(3) no .
O68 Eu1 O66 C19 42.6(3) no .
O69 Eu1 O66 C19 104.9(2) no .
O67 Eu1 O68 P2 -86.9(3) no .
O68 Eu1 O67 C38 173.0(2) no .
O69 Eu1 O67 C38 -100.65(19) no .
O69 Eu1 O68 P2 -168.4(3) no .
O69 P1 C23 C29 -29.9(3) no .
O69 P1 C23 C31 151.8(2) no .
O69 P1 C24 C13 -136.9(2) no .
O69 P1 C24 C40 44.8(3) no .
C6 P1 C23 C29 -153.3(2) no .
C6 P1 C23 C31 28.4(3) no .
C6 P1 C24 C13 -10.9(3) no .
C6 P1 C24 C40 170.8(2) no .
C23 P1 C24 C13 101.1(3) no .
C23 P1 C24 C40 -77.2(2) no .
C24 P1 C23 C29 93.6(2) no .
C24 P1 C23 C31 -84.7(3) no .
O68 P2 C2 C48 64.2(3) no .
O68 P2 C2 C56 -114.7(2) no .
C2 P2 O68 Eu1 4.7(4) no .
O68 P2 C15 C16 37.2(2) no .
O68 P2 C15 C33 -145.0(2) no .
C15 P2 O68 Eu1 -118.0(3) no .
C27 P2 O68 Eu1 122.3(3) no .
C2 P2 C15 C16 -88.9(2) no .
C2 P2 C15 C33 88.9(2) no .
C15 P2 C2 C48 -171.1(2) no .
C15 P2 C2 C56 10.0(3) no .
C27 P2 C2 C48 -56.2(3) no .
C27 P2 C2 C56 124.9(2) no .
C27 P2 C15 C16 158.1(2) no .
C27 P2 C15 C33 -24.0(3) no .
Eu1 O62 C11 C30 164.60(15) no .
Eu1 O62 C11 C47 -14.7(5) no .
Eu1 O63 C21 C47 15.4(5) no .
Eu1 O63 C21 C58 -163.23(15) no .
Eu1 O64 C20 C45 168.54(16) no .
Eu1 O64 C20 C55 -13.2(5) no .
Eu1 O65 C32 C43 -166.83(15) no .
Eu1 O65 C32 C55 10.4(5) no .
Eu1 O66 C19 C49 -17.1(5) no .
Eu1 O66 C19 C52 163.50(15) no .
Eu1 O67 C38 C46 -166.05(14) no .
Eu1 O67 C38 C49 14.0(5) no .
C22 C1 C35 C26 -0.1(5) no .
C35 C1 C22 C3 -178.2(3) no 3_657
C35 C1 C22 C18 1.0(5) no .
P2 C2 C48 C59 -179.2(2) no .
P2 C2 C56 C44 178.3(2) no .
C48 C2 C56 C44 -0.6(5) no .
C56 C2 C48 C59 -0.3(5) no .
O62 C11 C30 F11 -58.4(4) no .
O62 C11 C30 F14 -179.1(3) no .
O62 C11 C30 F60 60.3(4) no .
O62 C11 C47 C21 -2.0(6) no .
C30 C11 C47 C21 178.7(3) no .
C47 C11 C30 F11 121.0(3) no .
C47 C11 C30 F14 0.3(5) no .
C47 C11 C30 F60 -120.3(3) no .
C13 C12 C36 C41 -1.8(5) no .
C36 C12 C13 C24 1.0(5) no .
C12 C13 C24 P1 -177.6(3) no .
C12 C13 C24 C40 0.6(5) no .
P2 C15 C16 C28 177.9(2) no .
P2 C15 C33 C37 -178.7(2) no .
C16 C15 C33 C37 -0.9(5) no .
C33 C15 C16 C28 0.0(5) no .
C15 C16 C28 C57 0.1(5) no .
C17 C18 C22 C1 175.9(3) no .
C17 C18 C22 C3 -4.8(5) no 3_657
C17 C18 C25 C26 -176.3(3) no .
C22 C18 C25 C26 1.3(5) no .
C25 C18 C22 C1 -1.6(5) no .
C25 C18 C22 C3 177.6(3) no 3_657
O66 C19 C49 C38 -1.6(6) no .
O66 C19 C52 F42 -42.0(4) no .
O66 C19 C52 F70 84.5(4) no .
O66 C19 C52 F71 -155.0(3) no .
O66 C19 C52 F42B 47.0(4) no .
O66 C19 C52 F70B 161.3(3) no .
O66 C19 C52 F71B -67.9(4) no .
C49 C19 C52 F42 138.5(3) no .
C49 C19 C52 F70 -95.0(4) no .
C49 C19 C52 F71 25.6(4) no .
C49 C19 C52 F42B -132.5(3) no .
C49 C19 C52 F70B -18.2(5) no .
C49 C19 C52 F71B 112.7(4) no .
C52 C19 C49 C38 177.8(3) no .
O64 C20 C45 F5 -166.1(3) no .
O64 C20 C45 F7 -46.0(4) no .
O64 C20 C45 F10 72.0(4) no .
O64 C20 C55 C32 -0.8(6) no .
C45 C20 C55 C32 177.4(3) no .
C55 C20 C45 F5 15.4(5) no .
C55 C20 C45 F7 135.5(3) no .
C55 C20 C45 F10 -106.5(4) no .
O63 C21 C47 C11 1.7(5) no .
O63 C21 C58 F4 -49.5(4) no .
O63 C21 C58 F9 68.4(4) no .
O63 C21 C58 F73 -169.9(3) no .
C47 C21 C58 F4 131.7(3) no .
C47 C21 C58 F9 -110.4(4) no .
C47 C21 C58 F73 11.3(5) no .
C58 C21 C47 C11 -179.7(3) no .
P1 C23 C29 C50 -177.5(2) no .
P1 C23 C31 C39 177.3(2) no .
C29 C23 C31 C39 -1.0(5) no .
C31 C23 C29 C50 0.8(5) no .
P1 C24 C40 C41 176.9(2) no .
C13 C24 C40 C41 -1.5(5) no .
C18 C25 C26 C35 -0.4(5) no .
C25 C26 C35 C1 -0.3(5) no .
C16 C28 C57 C37 0.6(5) no .
C23 C29 C50 C51 0.5(5) no .
C23 C31 C39 C51 -0.3(5) no .
O65 C32 C43 F6 -154.6(3) no .
O65 C32 C43 F8 -33.8(4) no .
O65 C32 C43 F13 85.7(4) no .
O65 C32 C55 C20 1.9(5) no .
C43 C32 C55 C20 179.1(3) no .
C55 C32 C43 F6 27.8(4) no .
C55 C32 C43 F8 148.7(3) no .
C55 C32 C43 F13 -91.9(4) no .
C15 C33 C37 C57 1.7(5) no .
C12 C36 C41 C40 1.0(6) no .
C33 C37 C57 C28 -1.5(5) no .
O67 C38 C46 F53 75.0(4) no .
O67 C38 C46 F61 -170.6(3) no .
O67 C38 C46 F72 -40.3(4) no .
O67 C38 C46 F53B -82.9(3) no .
O67 C38 C46 F61B 29.9(5) no .
O67 C38 C46 F72B 165.1(3) no .
O67 C38 C49 C19 3.0(6) no .
C46 C38 C49 C19 -177.0(3) no .
C49 C38 C46 F53 -105.1(4) no .
C49 C38 C46 F61 9.3(5) no .
C49 C38 C46 F72 139.6(3) no .
C49 C38 C46 F53B 97.0(4) no .
C49 C38 C46 F61B -150.2(3) no .
C49 C38 C46 F72B -14.9(5) no .
C31 C39 C51 C50 1.7(5) no .
C24 C40 C41 C36 0.7(6) no .
C54 C44 C56 C2 1.2(6) no .
C56 C44 C54 C59 -0.9(6) no .
C2 C48 C59 C54 0.6(6) no .
C29 C50 C51 C39 -1.8(5) no .
C44 C54 C59 C48 0.1(6) no .
